data_7055114
loop_
_publ_author_name
'Hameed, Aminah'
'Shafiq, Zahid'
'Yaqub, Muhammad'
'Hussain, Mazhar'
'Hussain, Muhammad Ajaz'
'Afzal, Muhammad'
'Tahir, Muhammad Nawaz'
'Naseer, Muhammad Moazzam'

_publ_section_title
;
 Me3N-promoted synthesis of 2,3,4,4a-tetrahydroxanthen-1-one: preparation
 of thiosemicarbazone derivatives, their solid state self-assembly and
 antimicrobial properties
;
_journal_issue 12
_journal_name_full 'New J. Chem.'
_journal_page_first 9351
_journal_paper_doi 10.1039/C5NJ01879J
_journal_volume 39
_journal_year 2015
_chemical_formula_iupac 'C20 H17 Cl2 N3 O S'
_chemical_formula_moiety 'C20 H17 Cl2 N3 O S'
_chemical_formula_sum 'C20 H17 Cl2 N3 O S'
_chemical_formula_weight 418.32
_chemical_name_systematic (2E)-N-(2,4-dichlorophenyl)-2-(2,3,4,4a-tetrahydro-1H-xanthen-1-ylidene)hydrazinecarbothioamide
_space_group_crystal_system triclinic
_space_group_IT_number 2
_space_group_name_Hall '-P 1'
_space_group_name_H-M_alt 'P -1'
_symmetry_space_group_name_Hall '-P 1'
_symmetry_space_group_name_H-M 'P -1'
_atom_sites_solution_hydrogens geom
_atom_sites_solution_primary direct
_atom_sites_solution_secondary difmap
_audit_creation_method SHELXL-97
_audit_update_record
;
2015-07-07 deposited with the CCDC.
2015-09-21 downloaded from the CCDC.
;
_cell_angle_alpha 101.697(6)
_cell_angle_beta 101.627(6)
_cell_angle_gamma 101.570(6)
_cell_formula_units_Z 2
_cell_length_a 9.6988(10)
_cell_length_b 9.8693(9)
_cell_length_c 10.7502(12)
_cell_measurement_reflns_used 2684
_cell_measurement_temperature 296(2)
_cell_measurement_theta_max 26.000
_cell_measurement_theta_min 2.556
_cell_volume 955.19(18)
_computing_cell_refinement 'SAINT (Bruker, 2007)'
_computing_data_collection 'APEX2 (Bruker, 2007)'
_computing_data_reduction 'SAINT (Bruker, 2007)'
_computing_molecular_graphics 'ORTEP-3 for Windows (Farrugia, 1997) and PLATON (Spek, 2009)'
_computing_publication_material
;
WinGX (Farrugia, 1999) and PLATON (Spek, 2009)
;
_computing_structure_refinement 'SHELXL97 (Sheldrick, 2008)'
_computing_structure_solution 'SHELXS97 (Sheldrick, 2008)'
_diffrn_ambient_temperature 296(2)
_diffrn_detector_area_resol_mean 7.90
_diffrn_measured_fraction_theta_full 0.968
_diffrn_measured_fraction_theta_max 0.968
_diffrn_measurement_device_type 'Bruker Kappa APEXII CCD'
_diffrn_measurement_method \w
_diffrn_radiation_monochromator graphite
_diffrn_radiation_source 'fine-focus sealed tube'
_diffrn_radiation_type MoK\a
_diffrn_radiation_wavelength 0.71073
_diffrn_reflns_av_R_equivalents 0.0290
_diffrn_reflns_av_unetI/netI 0.0303
_diffrn_reflns_limit_h_max 11
_diffrn_reflns_limit_h_min -11
_diffrn_reflns_limit_k_max 12
_diffrn_reflns_limit_k_min -11
_diffrn_reflns_limit_l_max 13
_diffrn_reflns_limit_l_min -13
_diffrn_reflns_number 13033
_diffrn_reflns_theta_full 26.00
_diffrn_reflns_theta_max 26.00
_diffrn_reflns_theta_min 2.556
_diffrn_standards_number 0
_exptl_absorpt_coefficient_mu 0.465
_exptl_absorpt_correction_T_max 0.895
_exptl_absorpt_correction_T_min 0.835
_exptl_absorpt_correction_type multi-scan
_exptl_absorpt_process_details '(SADABS; Bruker, 2005)'
_exptl_crystal_colour yellow
_exptl_crystal_density_diffrn 1.454
_exptl_crystal_density_method 'not measured'
_exptl_crystal_description prism
_exptl_crystal_F_000 432
_exptl_crystal_size_max 0.40
_exptl_crystal_size_mid 0.32
_exptl_crystal_size_min 0.25
_refine_diff_density_max 0.618
_refine_diff_density_min -0.444
_refine_diff_density_rms 0.053
_refine_ls_extinction_method none
_refine_ls_goodness_of_fit_ref 1.081
_refine_ls_hydrogen_treatment constr
_refine_ls_matrix_type full
_refine_ls_number_parameters 239
_refine_ls_number_reflns 3619
_refine_ls_number_restraints 4
_refine_ls_restrained_S_all 1.082
_refine_ls_R_factor_all 0.0806
_refine_ls_R_factor_gt 0.0606
_refine_ls_shift/su_max 0.000
_refine_ls_shift/su_mean 0.000
_refine_ls_structure_factor_coef Fsqd
_refine_ls_weighting_details 'calc w=1/[\s^2^(Fo^2^)+(0.0667P)^2^+0.8654P] where P=(Fo^2^+2Fc^2^)/3'
_refine_ls_weighting_scheme calc
_refine_ls_wR_factor_gt 0.1567
_refine_ls_wR_factor_ref 0.1708
_reflns_number_gt 2684
_reflns_number_total 3619
_reflns_threshold_expression I>2\s(I)
_cod_data_source_file c5nj01879j1.cif
_cod_data_source_block 5i
_cod_depositor_comments 'Adding full bibliography for 7055113--7055114.cif.'
_cod_original_cell_volume 955.19(17)
_cod_database_code 7055114
_shelx_space_group_comment
;
The symmetry employed for this shelxl refinement is uniquely defined
by the following loop, which should always be used as a source of
symmetry information in preference to the above space-group names.
They are only intended as comments.
;
_shelxl_version_number 2014/6

loop_
_space_group_symop_operation_xyz
'x, y, z'
'-x, -y, -z'

loop_
_atom_site_label
_atom_site_type_symbol
_atom_site_fract_x
_atom_site_fract_y
_atom_site_fract_z
_atom_site_U_iso_or_equiv
_atom_site_adp_type
_atom_site_occupancy
_atom_site_site_symmetry_order
_atom_site_calc_flag
_atom_site_refinement_flags_posn
_atom_site_refinement_flags_adp
_atom_site_refinement_flags_occupancy
_atom_site_disorder_assembly
_atom_site_disorder_group
Cl1 Cl 0.21976(12) 1.35792(12) 0.40831(11) 0.0806(4) Uani 1 1 d . . . . .
Cl2 Cl 0.29252(11) 0.83958(12) 0.21094(12) 0.0861(4) Uani 1 1 d . . . . .
S1 S 0.87468(11) 1.13141(10) 0.43371(14) 0.0837(4) Uani 1 1 d . . . . .
O1 O 0.5626(3) 0.2347(3) 0.0689(3) 0.0867(9) Uani 1 1 d . . . . .
N1 N 0.6845(3) 0.7305(3) 0.2852(3) 0.0482(6) Uani 1 1 d . . . . .
N2 N 0.7864(3) 0.8561(3) 0.3455(3) 0.0546(7) Uani 1 1 d . . . . .
H2A H 0.8770 0.8569 0.3652 0.066 Uiso 1 1 calc R U . . .
N3 N 0.6005(3) 0.9625(3) 0.3454(3) 0.0515(7) Uani 1 1 d . . . . .
H3A H 0.5515 0.8756 0.3088 0.062 Uiso 1 1 calc R U . . .
C1 C 0.4168(4) 0.2242(4) 0.0464(4) 0.0590(9) Uani 1 1 d . . . . .
C2 C 0.3209(5) 0.0952(4) -0.0231(4) 0.0731(11) Uani 1 1 d . . . . .
H2 H 0.3557 0.0166 -0.0525 0.088 Uiso 1 1 calc R U . . .
C3 C 0.1753(5) 0.0834(5) -0.0485(4) 0.0811(12) Uani 1 1 d . . . . .
H3 H 0.1111 -0.0034 -0.0965 0.097 Uiso 1 1 calc R U . . .
C4 C 0.1215(5) 0.1982(5) -0.0042(4) 0.0780(12) Uani 1 1 d . . . . .
H4 H 0.0216 0.1885 -0.0204 0.094 Uiso 1 1 calc R U . . .
C5 C 0.2175(4) 0.3279(4) 0.0646(4) 0.0667(10) Uani 1 1 d . . . . .
H5 H 0.1817 0.4062 0.0929 0.080 Uiso 1 1 calc R U . . .
C6 C 0.3669(4) 0.3427(4) 0.0919(3) 0.0548(8) Uani 1 1 d . . . . .
C7 C 0.4740(4) 0.4755(4) 0.1621(4) 0.0588(9) Uani 1 1 d . . . . .
H7 H 0.4425 0.5570 0.1894 0.071 Uiso 1 1 calc R U . . .
C8 C 0.6164(4) 0.4844(3) 0.1886(3) 0.0519(8) Uani 1 1 d D . . . .
C9A C 0.6567(7) 0.3439(7) 0.1732(9) 0.0646(9) Uani 0.596(6) 1 d . . P A 1
H9A H 0.6562 0.3135 0.2545 0.078 Uiso 0.596(6) 1 calc R U P A 1
C10A C 0.8067(11) 0.3553(11) 0.1503(9) 0.0646(9) Uani 0.596(6) 1 d . . P A 1
H10A H 0.8121 0.3871 0.0713 0.078 Uiso 0.596(6) 1 calc R U P A 1
H10B H 0.8307 0.2636 0.1412 0.078 Uiso 0.596(6) 1 calc R U P A 1
C11A C 0.9125(7) 0.4672(6) 0.2734(8) 0.0646(9) Uani 0.596(6) 1 d . . P A 1
H11A H 1.0123 0.4681 0.2719 0.078 Uiso 0.596(6) 1 calc R U P A 1
H11B H 0.8955 0.4416 0.3525 0.078 Uiso 0.596(6) 1 calc R U P A 1
C12A C 0.887(2) 0.6195(14) 0.2737(17) 0.0646(9) Uani 0.596(6) 1 d . . P A 1
H12A H 0.9411 0.6860 0.3568 0.078 Uiso 0.596(6) 1 calc R U P A 1
H12B H 0.9228 0.6528 0.2045 0.078 Uiso 0.596(6) 1 calc R U P A 1
C9B C 0.6592(10) 0.3572(10) 0.1078(12) 0.0646(9) Uani 0.404(6) 1 d D . P A 2
H9B H 0.6719 0.3840 0.0271 0.078 Uiso 0.404(6) 1 calc R U P A 2
C10B C 0.8140(14) 0.3519(16) 0.1815(14) 0.0646(9) Uani 0.404(6) 1 d D . P A 2
H10C H 0.8129 0.3396 0.2686 0.078 Uiso 0.404(6) 1 calc R U P A 2
H10D H 0.8420 0.2717 0.1339 0.078 Uiso 0.404(6) 1 calc R U P A 2
C11B C 0.9216(10) 0.4900(9) 0.1917(12) 0.0646(9) Uani 0.404(6) 1 d D . P A 2
H11C H 0.9137 0.5093 0.1059 0.078 Uiso 0.404(6) 1 calc R U P A 2
H11D H 1.0200 0.4836 0.2254 0.078 Uiso 0.404(6) 1 calc R U P A 2
C12B C 0.886(3) 0.608(2) 0.284(2) 0.0646(9) Uani 0.404(6) 1 d D . P A 2
H12C H 0.9473 0.6992 0.2840 0.078 Uiso 0.404(6) 1 calc R U P A 2
H12D H 0.9120 0.5960 0.3726 0.078 Uiso 0.404(6) 1 calc R U P A 2
C13 C 0.7287(4) 0.6169(3) 0.2533(3) 0.0499(8) Uani 1 1 d . . . . .
C14 C 0.7449(4) 0.9800(3) 0.3746(3) 0.0511(8) Uani 1 1 d . . . . .
C15 C 0.5148(3) 1.0599(3) 0.3637(3) 0.0472(7) Uani 1 1 d . . . . .
C16 C 0.5674(4) 1.1988(3) 0.4422(4) 0.0602(9) Uani 1 1 d . . . . .
H16 H 0.6656 1.2317 0.4853 0.072 Uiso 1 1 calc R U . . .
C17 C 0.4759(4) 1.2897(4) 0.4576(4) 0.0637(10) Uani 1 1 d . . . . .
H17 H 0.5124 1.3823 0.5110 0.076 Uiso 1 1 calc R U . . .
C18 C 0.3323(4) 1.2418(4) 0.3937(4) 0.0565(9) Uani 1 1 d . . . . .
C19 C 0.2743(4) 1.1035(4) 0.3187(4) 0.0626(9) Uani 1 1 d . . . . .
H19 H 0.1754 1.0709 0.2782 0.075 Uiso 1 1 calc R U . . .
C20 C 0.3667(4) 1.0138(4) 0.3048(3) 0.0537(8) Uani 1 1 d . . . . .

loop_
_atom_site_aniso_label
_atom_site_aniso_U_11
_atom_site_aniso_U_22
_atom_site_aniso_U_33
_atom_site_aniso_U_23
_atom_site_aniso_U_13
_atom_site_aniso_U_12
Cl1 0.0937(8) 0.0840(7) 0.0963(8) 0.0407(6) 0.0393(6) 0.0610(6)
Cl2 0.0702(6) 0.0718(7) 0.0865(8) -0.0160(6) -0.0121(5) 0.0194(5)
S1 0.0554(6) 0.0414(5) 0.1361(11) 0.0118(6) -0.0059(6) 0.0124(4)
O1 0.0764(19) 0.0451(14) 0.128(3) -0.0123(15) 0.0330(17) 0.0180(13)
N1 0.0543(15) 0.0401(14) 0.0520(16) 0.0098(12) 0.0136(12) 0.0177(12)
N2 0.0525(16) 0.0414(14) 0.0693(19) 0.0111(14) 0.0091(13) 0.0197(12)
N3 0.0539(16) 0.0315(13) 0.0669(19) 0.0084(12) 0.0119(13) 0.0131(11)
C1 0.076(2) 0.0440(18) 0.056(2) 0.0100(16) 0.0173(17) 0.0149(17)
C2 0.094(3) 0.049(2) 0.070(3) 0.0067(19) 0.021(2) 0.012(2)
C3 0.091(3) 0.055(2) 0.080(3) 0.012(2) 0.007(2) 0.001(2)
C4 0.066(2) 0.075(3) 0.082(3) 0.024(2) 0.004(2) 0.006(2)
C5 0.069(2) 0.062(2) 0.067(2) 0.017(2) 0.0102(19) 0.0195(18)
C6 0.067(2) 0.0478(18) 0.051(2) 0.0145(16) 0.0167(16) 0.0150(16)
C7 0.065(2) 0.0429(18) 0.068(2) 0.0057(17) 0.0151(18) 0.0228(16)
C8 0.062(2) 0.0436(17) 0.053(2) 0.0102(15) 0.0120(15) 0.0247(15)
C9A 0.0723(14) 0.0519(14) 0.076(2) 0.0125(16) 0.0192(17) 0.0325(11)
C10A 0.0723(14) 0.0519(14) 0.076(2) 0.0125(16) 0.0192(17) 0.0325(11)
C11A 0.0723(14) 0.0519(14) 0.076(2) 0.0125(16) 0.0192(17) 0.0325(11)
C12A 0.0723(14) 0.0519(14) 0.076(2) 0.0125(16) 0.0192(17) 0.0325(11)
C9B 0.0723(14) 0.0519(14) 0.076(2) 0.0125(16) 0.0192(17) 0.0325(11)
C10B 0.0723(14) 0.0519(14) 0.076(2) 0.0125(16) 0.0192(17) 0.0325(11)
C11B 0.0723(14) 0.0519(14) 0.076(2) 0.0125(16) 0.0192(17) 0.0325(11)
C12B 0.0723(14) 0.0519(14) 0.076(2) 0.0125(16) 0.0192(17) 0.0325(11)
C13 0.0597(19) 0.0453(17) 0.0505(19) 0.0124(15) 0.0162(15) 0.0234(15)
C14 0.0552(19) 0.0401(16) 0.057(2) 0.0122(15) 0.0064(15) 0.0169(14)
C15 0.0551(18) 0.0397(16) 0.0535(19) 0.0164(15) 0.0156(15) 0.0206(14)
C16 0.058(2) 0.0397(17) 0.083(3) 0.0124(18) 0.0170(18) 0.0175(15)
C17 0.075(2) 0.0396(18) 0.085(3) 0.0172(18) 0.028(2) 0.0233(17)
C18 0.070(2) 0.054(2) 0.065(2) 0.0290(18) 0.0263(18) 0.0366(17)
C19 0.059(2) 0.080(3) 0.056(2) 0.025(2) 0.0082(17) 0.0304(19)
C20 0.060(2) 0.0473(18) 0.050(2) 0.0074(15) 0.0061(15) 0.0176(15)

loop_
_atom_type_symbol
_atom_type_description
_atom_type_scat_dispersion_real
_atom_type_scat_dispersion_imag
_atom_type_scat_source
C C 0.0033 0.0016 'International Tables Vol C Tables 4.2.6.8 and 6.1.1.4'
H H 0.0000 0.0000 'International Tables Vol C Tables 4.2.6.8 and 6.1.1.4'
N N 0.0061 0.0033 'International Tables Vol C Tables 4.2.6.8 and 6.1.1.4'
O O 0.0106 0.0060 'International Tables Vol C Tables 4.2.6.8 and 6.1.1.4'
S S 0.1246 0.1234 'International Tables Vol C Tables 4.2.6.8 and 6.1.1.4'
Cl Cl 0.1484 0.1585 'International Tables Vol C Tables 4.2.6.8 and 6.1.1.4'

loop_
_geom_angle_atom_site_label_1
_geom_angle_atom_site_label_2
_geom_angle_atom_site_label_3
_geom_angle
C9B O1 C1 122.6(4)
C1 O1 C9A 118.5(4)
C13 N1 N2 118.1(3)
C14 N2 N1 120.1(3)
C14 N2 H2A 119.9
N1 N2 H2A 119.9
C14 N3 C15 131.7(3)
C14 N3 H3A 114.2
C15 N3 H3A 114.2
O1 C1 C2 119.0(3)
O1 C1 C6 120.0(3)
C2 C1 C6 121.0(4)
C3 C2 C1 119.8(4)
C3 C2 H2 120.1
C1 C2 H2 120.1
C2 C3 C4 121.0(4)
C2 C3 H3 119.5
C4 C3 H3 119.5
C3 C4 C5 119.3(4)
C3 C4 H4 120.4
C5 C4 H4 120.4
C4 C5 C6 120.8(4)
C4 C5 H5 119.6
C6 C5 H5 119.6
C1 C6 C5 118.1(3)
C1 C6 C7 118.0(3)
C5 C6 C7 123.9(3)
C8 C7 C6 122.0(3)
C8 C7 H7 119.0
C6 C7 H7 119.0
C7 C8 C13 124.1(3)
C7 C8 C9A 115.3(4)
C13 C8 C9A 119.5(4)
C7 C8 C9B 114.6(5)
C13 C8 C9B 118.6(5)
O1 C9A C8 114.1(5)
O1 C9A C10A 106.0(6)
C8 C9A C10A 112.0(7)
O1 C9A H9A 108.1
C8 C9A H9A 108.1
C10A C9A H9A 108.1
C9A C10A C11A 105.6(8)
C9A C10A H10A 110.6
C11A C10A H10A 110.6
C9A C10A H10B 110.6
C11A C10A H10B 110.6
H10A C10A H10B 108.8
C10A C11A C12A 109.5(10)
C10A C11A H11A 109.8
C12A C11A H11A 109.8
C10A C11A H11B 109.8
C12A C11A H11B 109.8
H11A C11A H11B 108.2
C13 C12A C11A 111.4(11)
C13 C12A H12A 109.3
C11A C12A H12A 109.3
C13 C12A H12B 109.3
C11A C12A H12B 109.3
H12A C12A H12B 108.0
O1 C9B C8 116.6(7)
O1 C9B C10B 114.7(9)
C8 C9B C10B 108.5(9)
O1 C9B H9B 105.3
C8 C9B H9B 105.3
C10B C9B H9B 105.3
C11B C10B C9B 108.9(10)
C11B C10B H10C 109.9
C9B C10B H10C 109.9
C11B C10B H10D 109.9
C9B C10B H10D 109.9
H10C C10B H10D 108.3
C10B C11B C12B 107.6(13)
C10B C11B H11C 110.2
C12B C11B H11C 110.2
C10B C11B H11D 110.2
C12B C11B H11D 110.2
H11C C11B H11D 108.5
C11B C12B C13 115.6(18)
C11B C12B H12C 108.4
C13 C12B H12C 108.4
C11B C12B H12D 108.4
C13 C12B H12D 108.4
H12C C12B H12D 107.4
N1 C13 C8 116.6(3)
N1 C13 C12A 122.5(6)
C8 C13 C12A 120.9(6)
N1 C13 C12B 125.4(8)
C8 C13 C12B 118.0(8)
N3 C14 N2 113.8(3)
N3 C14 S1 128.4(2)
N2 C14 S1 117.8(2)
C20 C15 C16 117.4(3)
C20 C15 N3 118.4(3)
C16 C15 N3 124.1(3)
C15 C16 C17 121.3(3)
C15 C16 H16 119.4
C17 C16 H16 119.4
C18 C17 C16 119.3(4)
C18 C17 H17 120.3
C16 C17 H17 120.3
C17 C18 C19 121.5(3)
C17 C18 Cl1 119.1(3)
C19 C18 Cl1 119.4(3)
C18 C19 C20 118.5(3)
C18 C19 H19 120.7
C20 C19 H19 120.7
C15 C20 C19 121.9(3)
C15 C20 Cl2 119.8(3)
C19 C20 Cl2 118.2(3)

loop_
_geom_bond_atom_site_label_1
_geom_bond_atom_site_label_2
_geom_bond_distance
Cl1 C18 1.740(3)
Cl2 C20 1.732(3)
S1 C14 1.661(3)
O1 C9B 1.303(11)
O1 C1 1.365(5)
O1 C9A 1.398(8)
N1 C13 1.286(4)
N1 N2 1.363(4)
N2 C14 1.359(4)
N2 H2A 0.8600
N3 C14 1.339(4)
N3 C15 1.402(4)
N3 H3A 0.8600
C1 C2 1.379(5)
C1 C6 1.390(5)
C2 C3 1.359(6)
C2 H2 0.9300
C3 C4 1.380(6)
C3 H3 0.9300
C4 C5 1.383(5)
C4 H4 0.9300
C5 C6 1.390(5)
C5 H5 0.9300
C6 C7 1.451(5)
C7 C8 1.333(5)
C7 H7 0.9300
C8 C13 1.461(5)
C8 C9A 1.502(7)
C8 C9B 1.554(9)
C9A C10A 1.510(13)
C9A H9A 0.9800
C10A C11A 1.559(12)
C10A H10A 0.9700
C10A H10B 0.9700
C11A C12A 1.571(13)
C11A H11A 0.9700
C11A H11B 0.9700
C12A C13 1.499(19)
C12A H12A 0.9700
C12A H12B 0.9700
C9B C10B 1.566(15)
C9B H9B 0.9800
C10B C11B 1.510(15)
C10B H10C 0.9700
C10B H10D 0.9700
C11B C12B 1.517(17)
C11B H11C 0.9700
C11B H11D 0.9700
C12B C13 1.52(3)
C12B H12C 0.9700
C12B H12D 0.9700
C15 C20 1.388(5)
C15 C16 1.388(5)
C16 C17 1.393(5)
C16 H16 0.9300
C17 C18 1.361(5)
C17 H17 0.9300
C18 C19 1.375(5)
C19 C20 1.388(5)
C19 H19 0.9300

loop_
_geom_hbond_atom_site_label_D
_geom_hbond_atom_site_label_H
_geom_hbond_atom_site_label_A
_geom_hbond_distance_DH
_geom_hbond_distance_HA
_geom_hbond_distance_DA
_geom_hbond_angle_DHA
_geom_hbond_site_symmetry_A
N2 H2A S1 0.86 2.86 3.610(3) 146.8 2_776
N3 H3A Cl2 0.86 2.44 2.929(3) 116.5 .
N3 H3A N1 0.86 2.12 2.585(3) 113.2 .
C10B H10C S1 0.97 3.05 3.834(13) 139.3 1_545
C16 H16 S1 0.93 2.54 3.196(4) 128.2 .

loop_
_geom_torsion_atom_site_label_1
_geom_torsion_atom_site_label_2
_geom_torsion_atom_site_label_3
_geom_torsion_atom_site_label_4
_geom_torsion
C13 N1 N2 C14 176.4(3)
C9B O1 C1 C2 164.8(7)
C9A O1 C1 C2 -158.4(5)
C9B O1 C1 C6 -14.4(9)
C9A O1 C1 C6 22.4(6)
O1 C1 C2 C3 -178.8(4)
C6 C1 C2 C3 0.4(6)
C1 C2 C3 C4 -0.9(7)
C2 C3 C4 C5 1.4(7)
C3 C4 C5 C6 -1.5(6)
O1 C1 C6 C5 178.8(3)
C2 C1 C6 C5 -0.4(5)
O1 C1 C6 C7 0.4(5)
C2 C1 C6 C7 -178.8(3)
C4 C5 C6 C1 1.0(5)
C4 C5 C6 C7 179.3(4)
C1 C6 C7 C8 -3.1(5)
C5 C6 C7 C8 178.6(3)
C6 C7 C8 C13 177.0(3)
C6 C7 C8 C9A -15.2(6)
C6 C7 C8 C9B 15.9(7)
C1 O1 C9A C8 -40.3(8)
C1 O1 C9A C10A -164.1(5)
C7 C8 C9A O1 36.3(8)
C13 C8 C9A O1 -155.3(4)
C7 C8 C9A C10A 156.8(6)
C13 C8 C9A C10A -34.8(9)
O1 C9A C10A C11A -174.9(5)
C8 C9A C10A C11A 59.9(9)
C9A C10A C11A C12A -68.9(12)
C10A C11A C12A C13 49.9(14)
C1 O1 C9B C8 27.8(12)
C1 O1 C9B C10B 156.3(8)
C7 C8 C9B O1 -28.2(11)
C13 C8 C9B O1 169.6(6)
C7 C8 C9B C10B -159.6(8)
C13 C8 C9B C10B 38.2(11)
O1 C9B C10B C11B 166.6(9)
C8 C9B C10B C11B -61.0(13)
C9B C10B C11B C12B 68.2(17)
C10B C11B C12B C13 -51.7(19)
N2 N1 C13 C8 -179.8(3)
N2 N1 C13 C12A -3.3(9)
N2 N1 C13 C12B 3.8(12)
C7 C8 C13 N1 -0.3(5)
C9A C8 C13 N1 -167.6(5)
C9B C8 C13 N1 160.1(6)
C7 C8 C13 C12A -176.9(8)
C9A C8 C13 C12A 15.8(10)
C7 C8 C13 C12B 176.4(11)
C9B C8 C13 C12B -23.3(12)
C11A C12A C13 N1 160.2(7)
C11A C12A C13 C8 -23.3(14)
C11B C12B C13 N1 -154.0(9)
C11B C12B C13 C8 29.7(18)
C15 N3 C14 N2 177.5(3)
C15 N3 C14 S1 -5.5(6)
N1 N2 C14 N3 3.6(5)
N1 N2 C14 S1 -173.8(2)
C14 N3 C15 C20 170.1(3)
C14 N3 C15 C16 -12.9(6)
C20 C15 C16 C17 -2.1(5)
N3 C15 C16 C17 -179.1(3)
C15 C16 C17 C18 -0.5(6)
C16 C17 C18 C19 2.8(6)
C16 C17 C18 Cl1 -177.6(3)
C17 C18 C19 C20 -2.5(5)
Cl1 C18 C19 C20 177.9(3)
C16 C15 C20 C19 2.5(5)
N3 C15 C20 C19 179.7(3)
C16 C15 C20 Cl2 -177.4(3)
N3 C15 C20 Cl2 -0.2(4)
C18 C19 C20 C15 -0.3(5)
C18 C19 C20 Cl2 179.6(3)
